data_7160743
loop_
_publ_author_name
'Suresh, Alati'
'Satham, Lakshminarayana'
'Kumari, Rajni'
'Namboothiri, Irishi N. N.'

_publ_section_title
;
 Synthesis of benzofuranyl indolinones and benzonaphthoxazepinones
 <i>via</i> reaction of sulfonyl phthalide with nitroisatylidenes.
;
_journal_issue 45
_journal_name_full 'Organic &amp; biomolecular chemistry'
_journal_page_first 10300
_journal_page_last 10310
_journal_paper_doi 10.1039/d5ob01255d
_journal_volume 23
_journal_year 2025
_chemical_formula_moiety 'C21 H13 N3 O6, H2 O, C4 H8 O2'
_chemical_formula_sum 'C25 H23 N3 O9'
_chemical_formula_weight 509.46
_space_group_crystal_system triclinic
_space_group_IT_number 2
_space_group_name_Hall '-P 1'
_space_group_name_H-M_alt 'P -1'
_atom_sites_solution_hydrogens mixed
_atom_sites_solution_primary iterative
_audit_creation_date 2025-09-01
_audit_creation_method
;
Olex2 1.3-ac4
(compiled 2019.04.23 svn.r3594 for Rigaku Oxford Diffraction, GUI svn.r5739)
;
_audit_update_record
;
2025-09-01 deposited with the CCDC.	2025-09-22 downloaded from the CCDC.
;
_cell_angle_alpha 99.228(3)
_cell_angle_beta 91.601(3)
_cell_angle_gamma 92.646(3)
_cell_formula_units_Z 4
_cell_length_a 9.4423(3)
_cell_length_b 11.5086(4)
_cell_length_c 21.8343(7)
_cell_measurement_reflns_used 9320
_cell_measurement_temperature 150
_cell_measurement_theta_max 31.0610
_cell_measurement_theta_min 2.1780
_cell_volume 2337.97(13)
_computing_cell_refinement 'CrysAlisPro 1.171.39.46 (Rigaku OD, 2018)'
_computing_data_collection 'CrysAlisPro 1.171.39.46 (Rigaku OD, 2018)'
_computing_data_reduction 'CrysAlisPro 1.171.39.46 (Rigaku OD, 2018)'
_computing_molecular_graphics 'Olex2 (Dolomanov et al., 2009)'
_computing_publication_material 'Olex2 (Dolomanov et al., 2009)'
_computing_structure_refinement 'ShelXL (Sheldrick, 2015)'
_computing_structure_solution 'olex2.solve (Bourhis et al., 2015)'
_diffrn_ambient_temperature 150.0
_diffrn_measured_fraction_theta_full 0.999
_diffrn_measured_fraction_theta_max 0.999
_diffrn_measurement_details
;
List of Runs (angles in degrees, time in seconds):

  # Type    Start    End  Width  t~exp~   \w     \q     \k     \f   Frames
#--------------------------------------------------------------------------
  1  \w   -110.00  70.00   0.50    8.00    --  -20.00   0.00 108.00  360
  2  \w    -65.50  19.00   0.50    8.00    --  -20.00 -72.00-108.00  169
  3  \w    -69.00   4.00   0.50    8.00    --  -20.00 -72.00 108.00  146
  4  \w    -68.50 -12.50   0.50    8.00    --  -20.00 -72.00  36.00  112
  5  \w    -59.00 -28.50   0.50    8.00    --  -20.00  72.00-108.00   61
  6  \w     -9.00  21.50   0.50    8.00    --  -20.00  72.00 -36.00   61
  7  \w   -110.00 -64.50   0.50    8.00    --  -20.00   0.00  36.00   91
;
_diffrn_measurement_device 'abstract diffractometer'
_diffrn_measurement_device_type 'dtrek-CrysAlisPro-abstract goniometer imported rigaku-d*trek images'
_diffrn_measurement_method '\w scans'
_diffrn_radiation_type MoK\a
_diffrn_radiation_wavelength 0.71073
_diffrn_reflns_av_R_equivalents 0.0515
_diffrn_reflns_av_unetI/netI 0.0597
_diffrn_reflns_Laue_measured_fraction_full 0.999
_diffrn_reflns_Laue_measured_fraction_max 0.999
_diffrn_reflns_limit_h_max 11
_diffrn_reflns_limit_h_min -11
_diffrn_reflns_limit_k_max 13
_diffrn_reflns_limit_k_min -13
_diffrn_reflns_limit_l_max 25
_diffrn_reflns_limit_l_min -25
_diffrn_reflns_number 22320
_diffrn_reflns_point_group_measured_fraction_full 0.999
_diffrn_reflns_point_group_measured_fraction_max 0.999
_diffrn_reflns_theta_full 25.000
_diffrn_reflns_theta_max 25.000
_diffrn_reflns_theta_min 1.889
_exptl_absorpt_coefficient_mu 0.112
_exptl_absorpt_correction_T_max 1.00000
_exptl_absorpt_correction_T_min 0.94074
_exptl_absorpt_correction_type multi-scan
_exptl_absorpt_process_details
;
CrysAlisPro 1.171.39.46 (Rigaku Oxford Diffraction, 2018)
Empirical absorption correction using spherical harmonics,
 implemented in SCALE3 ABSPACK scaling algorithm.
;
_exptl_crystal_colour colourless
_exptl_crystal_colour_primary colourless
_exptl_crystal_density_diffrn 1.447
_exptl_crystal_description block
_exptl_crystal_F_000 1064
_exptl_crystal_size_max 0.18
_exptl_crystal_size_mid 0.1
_exptl_crystal_size_min 0.04
_refine_diff_density_max 0.293
_refine_diff_density_min -0.307
_refine_diff_density_rms 0.066
_refine_ls_extinction_method none
_refine_ls_goodness_of_fit_ref 1.036
_refine_ls_hydrogen_treatment constr
_refine_ls_matrix_type full
_refine_ls_number_parameters 681
_refine_ls_number_reflns 8225
_refine_ls_number_restraints 0
_refine_ls_restrained_S_all 1.036
_refine_ls_R_factor_all 0.0876
_refine_ls_R_factor_gt 0.0521
_refine_ls_shift/su_max 0.000
_refine_ls_shift/su_mean 0.000
_refine_ls_structure_factor_coef Fsqd
_refine_ls_weighting_details 'w=1/[\s^2^(Fo^2^)+(0.0586P)^2^+0.5949P] where P=(Fo^2^+2Fc^2^)/3'
_refine_ls_weighting_scheme calc
_refine_ls_wR_factor_gt 0.1185
_refine_ls_wR_factor_ref 0.1476
_reflns_Friedel_coverage 0.000
_reflns_number_gt 5474
_reflns_number_total 8225
_reflns_threshold_expression 'I > 2\s(I)'
_cod_data_source_file d5ob01255d2.cif
_cod_data_source_block inn-as-iv-95_mo
_cod_depositor_comments 'Adding full bibliography for 7160743--7160746.cif.'
_cod_database_code 7160743
_shelx_shelxl_version_number 2018/3
_shelx_space_group_comment
;
The symmetry employed for this shelxl refinement is uniquely defined
by the following loop, which should always be used as a source of
symmetry information in preference to the above space-group names.
They are only intended as comments.
;
_shelx_estimated_absorpt_t_max 0.996
_shelx_estimated_absorpt_t_min 0.980
_olex2_refinement_description
;
1. Fixed Uiso
 At 1.2 times of:
  All C(H) groups, All C(H,H) groups, All N(H) groups
 At 1.5 times of:
  All C(H,H,H) groups, All O(H) groups, All O(H,H) groups
2.a Free rotating group:
 O007(H00A,H00B), O00C(H00C,H00D)
2.b Secondary CH2 refined with riding coordinates:
 C01Y(H01N,H01P), C021(H02G,H02H)
2.c Aromatic/amide H refined with riding coordinates:
 N00G(H00G), N00J(H00J), C00U(H00U), C00W(H00W), C00Y(H00Y), C00Z(H00Z),
 C017(H017), C01A(H01A), C01B(H01B), C01E(H01F), C01I(H01I), C01J(H01J),
 C01K(H01K), C01L(H01L), C01O(H01O), C01Q(H01Q), C01R(H01R), C01U(H01U)
2.d Idealised Me refined as rotating group:
 C01S(H01W,H01X,H01Y), C01W(H01G,H01H,H01M), C01X(H01C,H01D,H01E), C01Z(H01S,
 H01T,H01V), C020(H02D,H02E,H02F), C022(H02A,H02B,H02C)
2.e Idealised tetrahedral OH refined as rotating group:
 O003(H003), O004(H004)
;
_olex2_submission_special_instructions 'No special instructions were received'
_oxdiff_exptl_absorpt_empirical_details
;
Empirical correction (ABSPACK) includes:
- Absorption correction using spherical harmonics
- Frame scaling
- Detector area scaling
;

loop_
_space_group_symop_operation_xyz
'x, y, z'
'-x, -y, -z'

loop_
_atom_site_label
_atom_site_type_symbol
_atom_site_fract_x
_atom_site_fract_y
_atom_site_fract_z
_atom_site_U_iso_or_equiv
_atom_site_adp_type
_atom_site_occupancy
_atom_site_site_symmetry_order
_atom_site_calc_flag
_atom_site_refinement_flags_posn
_atom_site_refinement_flags_adp
_atom_site_refinement_flags_occupancy
_atom_site_disorder_assembly
_atom_site_disorder_group
O001 O 0.27227(16) 0.23088(14) 0.45251(7) 0.0271(4) Uani 1 1 d . . . . .
O002 O 0.24401(16) 0.76574(14) 1.04556(7) 0.0271(4) Uani 1 1 d . . . . .
O003 O -0.24018(16) 0.27408(14) 0.56779(8) 0.0299(4) Uani 1 1 d . . . . .
H003 H -0.277431 0.207343 0.570216 0.045 Uiso 1 1 calc GR . . . .
O004 O 0.74281(17) 0.72482(14) 0.91897(8) 0.0319(4) Uani 1 1 d . . . . .
H004 H 0.776829 0.792092 0.915480 0.048 Uiso 1 1 calc GR . . . .
O005 O 0.63481(17) 0.48778(14) 0.88555(7) 0.0302(4) Uani 1 1 d . . . . .
O006 O -0.12540(17) 0.51202(14) 0.60749(8) 0.0309(4) Uani 1 1 d . . . . .
O007 O 0.59544(19) 0.10958(14) 0.60152(8) 0.0329(4) Uani 1 1 d . . . . .
H00A H 0.590867 0.040490 0.578320 0.049 Uiso 1 1 d G . . . .
H00B H 0.635142 0.098043 0.636299 0.049 Uiso 1 1 d G . . . .
O008 O 0.06844(18) 0.88478(15) 1.03410(8) 0.0365(5) Uani 1 1 d . . . . .
O009 O 0.44306(17) 0.10934(15) 0.46806(9) 0.0384(5) Uani 1 1 d . . . . .
O00A O 0.17388(19) 0.30160(15) 0.66551(8) 0.0380(5) Uani 1 1 d . . . . .
O00B O 0.31745(19) 0.68416(15) 0.83003(8) 0.0377(5) Uani 1 1 d . . . . .
O00C O -0.0900(2) 0.89523(15) 0.89150(8) 0.0382(5) Uani 1 1 d . . . . .
H00C H -0.087969 0.966350 0.912395 0.057 Uiso 1 1 d G . . . .
H00D H -0.073050 0.898345 0.852831 0.057 Uiso 1 1 d G . . . .
O00D O 0.23747(18) 0.98691(15) 0.74209(8) 0.0403(5) Uani 1 1 d . . . . .
O00E O 0.7085(2) 0.98665(16) 0.77003(8) 0.0433(5) Uani 1 1 d . . . . .
O00F O 0.3341(2) 0.57115(16) 0.74103(8) 0.0477(5) Uani 1 1 d . . . . .
N00G N 0.4115(2) 0.26668(16) 0.54163(9) 0.0259(5) Uani 1 1 d . . . . .
H00G H 0.453347 0.235544 0.571196 0.031 Uiso 1 1 calc R . . . .
O00H O 0.1112(2) 0.37969(18) 0.75708(9) 0.0543(6) Uani 1 1 d . . . . .
O00I O 0.7741(2) 1.10032(18) 0.70100(9) 0.0537(6) Uani 1 1 d . . . . .
N00J N 0.0939(2) 0.72734(17) 0.95969(9) 0.0289(5) Uani 1 1 d . . . . .
H00J H 0.046582 0.757615 0.931255 0.035 Uiso 1 1 calc R . . . .
O00K O 0.0294(2) 0.93106(17) 0.77695(10) 0.0516(6) Uani 1 1 d . . . . .
N00L N 0.3703(2) 0.60335(18) 0.79607(10) 0.0313(5) Uani 1 1 d . . . . .
N00M N 0.1053(2) 0.36993(18) 0.70015(10) 0.0318(5) Uani 1 1 d . . . . .
N00N N -0.1459(2) 0.57999(18) 0.66652(10) 0.0359(6) Uani 1 1 d . . . . .
N00O N 0.6508(2) 0.41628(18) 0.82670(10) 0.0358(5) Uani 1 1 d . . . . .
C00P C -0.1170(2) 0.2612(2) 0.53750(11) 0.0227(5) Uani 1 1 d . . . . .
C00Q C 0.6115(2) 0.8291(2) 1.00309(11) 0.0234(5) Uani 1 1 d . . . . .
C00R C -0.1001(2) 0.16724(19) 0.48769(11) 0.0232(5) Uani 1 1 d . . . . .
C00S C 0.2446(2) 0.42455(19) 0.54849(10) 0.0215(5) Uani 1 1 d . . . . .
C00T C 0.1264(2) 0.33676(19) 0.52854(10) 0.0205(5) Uani 1 1 d . . . . .
C00U C 0.0552(3) 0.0601(2) 0.41367(11) 0.0261(6) Uani 1 1 d . . . . .
H00U H 0.145319 0.051802 0.395651 0.031 Uiso 1 1 calc R . . . .
C00V C 0.0349(2) 0.1565(2) 0.46067(10) 0.0231(5) Uani 1 1 d . . . . .
C00W C 0.2245(3) 0.5455(2) 0.56061(11) 0.0256(6) Uani 1 1 d . . . . .
H00W H 0.132264 0.572972 0.555615 0.031 Uiso 1 1 calc R . . . .
C00X C 0.3824(2) 0.3879(2) 0.55508(10) 0.0230(5) Uani 1 1 d . . . . .
C00Y C 0.4941(2) 0.4681(2) 0.57492(11) 0.0259(6) Uani 1 1 d . . . . .
H00Y H 0.586867 0.441433 0.579616 0.031 Uiso 1 1 calc R . . . .
C00Z C 0.4711(3) 0.5865(2) 0.58787(11) 0.0272(6) Uani 1 1 d . . . . .
H00Z H 0.547627 0.641382 0.602418 0.033 Uiso 1 1 calc R . . . .
C010 C 0.3830(2) 0.65932(19) 0.96682(10) 0.0220(5) Uani 1 1 d . . . . .
C011 C -0.0076(2) 0.34327(19) 0.55749(11) 0.0225(5) Uani 1 1 d . . . . .
C012 C 0.1431(2) 0.2436(2) 0.48268(10) 0.0224(5) Uani 1 1 d . . . . .
C013 C 0.5140(2) 0.6532(2) 0.93525(11) 0.0232(5) Uani 1 1 d . . . . .
C014 C 0.3804(2) 0.1961(2) 0.48767(11) 0.0261(6) Uani 1 1 d . . . . .
C015 C 0.4797(2) 0.8406(2) 1.03310(10) 0.0237(5) Uani 1 1 d . . . . .
C016 C -0.0318(2) 0.42956(19) 0.61318(11) 0.0232(5) Uani 1 1 d . . . . .
C017 C 0.4643(3) 0.9370(2) 1.08046(11) 0.0271(6) Uani 1 1 d . . . . .
H017 H 0.376315 0.946117 1.100306 0.033 Uiso 1 1 calc R . . . .
C018 C 0.0098(2) 0.4426(2) 0.67369(11) 0.0248(5) Uani 1 1 d . . . . .
C019 C 0.1259(3) 0.6066(2) 0.94527(11) 0.0256(6) Uani 1 1 d . . . . .
C01A C -0.2106(3) 0.0833(2) 0.46483(11) 0.0264(6) Uani 1 1 d . . . . .
H01A H -0.302220 0.090935 0.481475 0.032 Uiso 1 1 calc R . . . .
C01B C -0.0522(3) -0.0212(2) 0.39365(11) 0.0286(6) Uani 1 1 d . . . . .
H01B H -0.036149 -0.086578 0.362527 0.034 Uiso 1 1 calc R . . . .
C01C C 0.4812(3) 0.5424(2) 0.82108(11) 0.0258(6) Uani 1 1 d . . . . .
C01D C 0.5337(2) 0.56427(19) 0.88053(11) 0.0233(5) Uani 1 1 d . . . . .
C01E C 0.7245(3) 0.9124(2) 1.02374(11) 0.0275(6) Uani 1 1 d . . . . .
H01F H 0.813898 0.904653 1.004989 0.033 Uiso 1 1 calc R . . . .
C01F C 0.6236(2) 0.7357(2) 0.95260(11) 0.0244(5) Uani 1 1 d . . . . .
C01G C 0.3702(2) 0.7533(2) 1.01272(11) 0.0240(5) Uani 1 1 d . . . . .
C01H C 0.2650(2) 0.5712(2) 0.94962(10) 0.0232(5) Uani 1 1 d . . . . .
C01I C 0.7057(3) 1.0039(2) 1.07055(11) 0.0298(6) Uani 1 1 d . . . . .
H01I H 0.782620 1.058751 1.084464 0.036 Uiso 1 1 calc R . . . .
C01J C 0.3367(3) 0.6257(2) 0.57973(11) 0.0281(6) Uani 1 1 d . . . . .
H01J H 0.321432 0.707684 0.587282 0.034 Uiso 1 1 calc R . . . .
C01K C -0.1870(3) -0.0086(2) 0.41903(11) 0.0286(6) Uani 1 1 d . . . . .
H01K H -0.262285 -0.064554 0.404180 0.034 Uiso 1 1 calc R . . . .
C01L C 0.2863(3) 0.4505(2) 0.93666(11) 0.0285(6) Uani 1 1 d . . . . .
H01L H 0.379118 0.423803 0.941332 0.034 Uiso 1 1 calc R . . . .
C01M C 0.1300(2) 0.7988(2) 1.01330(11) 0.0262(6) Uani 1 1 d . . . . .
C01N C 0.5584(3) 0.4501(2) 0.78885(11) 0.0301(6) Uani 1 1 d . . . . .
C01O C 0.5742(3) 1.0176(2) 1.09823(12) 0.0308(6) Uani 1 1 d . . . . .
H01O H 0.561504 1.083361 1.129557 0.037 Uiso 1 1 calc R . . . .
C01P C 0.7709(3) 1.0829(2) 0.75384(12) 0.0355(6) Uani 1 1 d . . . . .
C01Q C 0.1755(3) 0.3690(2) 0.91721(11) 0.0333(6) Uani 1 1 d . . . . .
H01Q H 0.192385 0.287424 0.908247 0.040 Uiso 1 1 calc R . . . .
C01R C 0.0149(3) 0.5252(2) 0.92538(11) 0.0314(6) Uani 1 1 d . . . . .
H01R H -0.078721 0.550937 0.921761 0.038 Uiso 1 1 calc R . . . .
C01S C 0.8347(3) 1.1654(2) 0.80736(12) 0.0393(7) Uani 1 1 d . . . . .
H01W H 0.759437 1.205950 0.830855 0.059 Uiso 1 1 calc GR . . . .
H01X H 0.898571 1.223443 0.792446 0.059 Uiso 1 1 calc GR . . . .
H01Y H 0.888330 1.121405 0.834278 0.059 Uiso 1 1 calc GR . . . .
C01T C -0.0646(3) 0.5368(2) 0.70571(12) 0.0302(6) Uani 1 1 d . . . . .
C01U C 0.0394(3) 0.4073(2) 0.91087(11) 0.0343(6) Uani 1 1 d . . . . .
H01U H -0.036839 0.352054 0.896495 0.041 Uiso 1 1 calc R . . . .
C01V C 0.1277(3) 0.9110(2) 0.74312(12) 0.0354(6) Uani 1 1 d . . . . .
C01W C 0.5530(3) 0.3971(2) 0.72175(12) 0.0415(7) Uani 1 1 d . . . . .
H01G H 0.580104 0.457743 0.696845 0.062 Uiso 1 1 calc GR . . . .
H01H H 0.456509 0.365492 0.709400 0.062 Uiso 1 1 calc GR . . . .
H01M H 0.618984 0.333386 0.714948 0.062 Uiso 1 1 calc GR . . . .
C01X C -0.0610(3) 0.5886(3) 0.77290(12) 0.0436(7) Uani 1 1 d . . . . .
H01C H -0.121923 0.655832 0.779222 0.065 Uiso 1 1 calc GR . . . .
H01D H 0.036546 0.615018 0.786583 0.065 Uiso 1 1 calc GR . . . .
H01E H -0.095341 0.528856 0.797059 0.065 Uiso 1 1 calc GR . . . .
C01Y C 0.2320(3) 1.1010(2) 0.78098(14) 0.0464(8) Uani 1 1 d . . . . .
H01N H 0.214438 1.091327 0.824418 0.056 Uiso 1 1 calc R . . . .
H01P H 0.154875 1.145867 0.766023 0.056 Uiso 1 1 calc R . . . .
C01Z C 0.1402(3) 0.8012(2) 0.69799(14) 0.0489(8) Uani 1 1 d . . . . .
H01S H 0.185731 0.820084 0.660759 0.073 Uiso 1 1 calc GR . . . .
H01T H 0.045531 0.764317 0.686564 0.073 Uiso 1 1 calc GR . . . .
H01V H 0.197720 0.746623 0.716857 0.073 Uiso 1 1 calc GR . . . .
C020 C 0.5878(4) 0.7997(3) 0.74698(16) 0.0672(10) Uani 1 1 d . . . . .
H02D H 0.562025 0.733241 0.713970 0.101 Uiso 1 1 calc GR . . . .
H02E H 0.502395 0.826154 0.768464 0.101 Uiso 1 1 calc GR . . . .
H02F H 0.655270 0.774927 0.776644 0.101 Uiso 1 1 calc GR . . . .
C021 C 0.6526(4) 0.8962(3) 0.72001(15) 0.0683(11) Uani 1 1 d . . . . .
H02G H 0.730077 0.867142 0.692924 0.082 Uiso 1 1 calc R . . . .
H02H H 0.581087 0.929174 0.694527 0.082 Uiso 1 1 calc R . . . .
C022 C 0.3721(4) 1.1640(3) 0.77721(17) 0.0667(10) Uani 1 1 d . . . . .
H02A H 0.389581 1.170414 0.733814 0.100 Uiso 1 1 calc GR . . . .
H02B H 0.447017 1.120060 0.793517 0.100 Uiso 1 1 calc GR . . . .
H02C H 0.371761 1.243111 0.801811 0.100 Uiso 1 1 calc GR . . . .

loop_
_atom_site_aniso_label
_atom_site_aniso_U_11
_atom_site_aniso_U_22
_atom_site_aniso_U_33
_atom_site_aniso_U_23
_atom_site_aniso_U_13
_atom_site_aniso_U_12
O001 0.0193(9) 0.0339(9) 0.0265(9) 0.0006(7) 0.0028(7) -0.0019(7)
O002 0.0205(9) 0.0355(10) 0.0240(9) 0.0006(7) 0.0026(7) -0.0002(7)
O003 0.0201(9) 0.0273(9) 0.0414(11) 0.0025(8) 0.0080(8) -0.0013(7)
O004 0.0261(10) 0.0314(10) 0.0379(11) 0.0033(8) 0.0095(8) 0.0024(8)
O005 0.0321(10) 0.0304(9) 0.0274(10) 0.0000(8) -0.0001(8) 0.0107(8)
O006 0.0296(10) 0.0277(9) 0.0336(10) -0.0018(8) -0.0005(8) 0.0073(8)
O007 0.0367(11) 0.0303(9) 0.0308(10) 0.0033(8) 0.0002(8) -0.0031(8)
O008 0.0291(10) 0.0343(10) 0.0423(11) -0.0067(9) 0.0033(9) 0.0052(8)
O009 0.0252(10) 0.0298(10) 0.0547(13) -0.0105(9) 0.0030(9) 0.0021(8)
O00A 0.0393(11) 0.0362(10) 0.0384(11) 0.0038(9) -0.0030(9) 0.0123(9)
O00B 0.0376(11) 0.0385(11) 0.0381(11) 0.0061(9) -0.0004(9) 0.0139(9)
O00C 0.0454(12) 0.0346(10) 0.0322(11) 0.0000(8) 0.0082(10) -0.0064(9)
O00D 0.0370(11) 0.0400(11) 0.0455(12) 0.0100(9) 0.0092(9) 0.0008(9)
O00E 0.0506(12) 0.0426(11) 0.0344(11) 0.0025(9) 0.0043(9) -0.0110(10)
O00F 0.0600(14) 0.0507(12) 0.0303(11) 0.0020(9) -0.0159(10) 0.0063(10)
N00G 0.0220(11) 0.0246(11) 0.0302(12) 0.0015(9) -0.0021(9) 0.0039(9)
O00H 0.0803(16) 0.0595(13) 0.0263(11) 0.0128(10) -0.0011(10) 0.0198(12)
O00I 0.0680(15) 0.0626(14) 0.0296(12) 0.0107(10) -0.0052(10) -0.0149(11)
N00J 0.0258(12) 0.0309(11) 0.0277(12) -0.0018(9) -0.0055(9) 0.0042(9)
O00K 0.0512(13) 0.0488(12) 0.0559(14) 0.0090(10) 0.0209(11) 0.0014(10)
N00L 0.0327(13) 0.0321(12) 0.0300(13) 0.0085(10) -0.0036(10) 0.0006(10)
N00M 0.0355(13) 0.0327(12) 0.0285(13) 0.0097(10) -0.0019(10) 0.0004(10)
N00N 0.0313(13) 0.0355(12) 0.0365(13) -0.0094(10) 0.0033(10) 0.0071(10)
N00O 0.0430(14) 0.0311(12) 0.0312(13) -0.0033(10) 0.0064(11) 0.0073(11)
C00P 0.0176(13) 0.0248(12) 0.0268(13) 0.0080(10) -0.0004(10) 0.0007(10)
C00Q 0.0196(13) 0.0271(13) 0.0247(13) 0.0077(10) -0.0017(10) 0.0027(10)
C00R 0.0204(13) 0.0252(12) 0.0252(13) 0.0093(10) -0.0064(10) -0.0007(10)
C00S 0.0205(13) 0.0257(13) 0.0185(12) 0.0047(10) 0.0015(10) -0.0016(10)
C00T 0.0184(12) 0.0230(12) 0.0205(12) 0.0064(10) -0.0027(10) -0.0018(10)
C00U 0.0241(13) 0.0286(13) 0.0253(13) 0.0038(11) 0.0002(11) 0.0022(11)
C00V 0.0240(13) 0.0252(12) 0.0207(13) 0.0064(10) -0.0025(10) 0.0002(10)
C00W 0.0259(14) 0.0263(13) 0.0255(13) 0.0066(10) 0.0006(11) 0.0025(11)
C00X 0.0255(13) 0.0264(13) 0.0173(12) 0.0039(10) 0.0006(10) 0.0008(11)
C00Y 0.0198(13) 0.0345(14) 0.0233(13) 0.0043(11) 0.0039(10) -0.0002(11)
C00Z 0.0257(14) 0.0305(14) 0.0236(13) 0.0022(11) 0.0013(11) -0.0102(11)
C010 0.0191(13) 0.0248(12) 0.0227(13) 0.0062(10) -0.0013(10) 0.0011(10)
C011 0.0217(13) 0.0234(12) 0.0227(13) 0.0048(10) -0.0030(10) 0.0020(10)
C012 0.0173(12) 0.0291(13) 0.0213(13) 0.0054(10) -0.0008(10) 0.0009(10)
C013 0.0214(13) 0.0245(12) 0.0231(13) 0.0018(10) -0.0029(10) 0.0037(10)
C014 0.0180(13) 0.0258(13) 0.0338(15) 0.0029(11) 0.0045(11) -0.0018(11)
C015 0.0247(13) 0.0255(13) 0.0217(13) 0.0068(10) -0.0045(10) 0.0013(10)
C016 0.0166(12) 0.0234(12) 0.0298(14) 0.0044(10) 0.0032(10) 0.0001(10)
C017 0.0251(14) 0.0316(14) 0.0246(14) 0.0041(11) -0.0001(11) 0.0034(11)
C018 0.0242(13) 0.0256(13) 0.0255(13) 0.0072(10) 0.0031(11) -0.0019(11)
C019 0.0267(14) 0.0313(13) 0.0175(12) 0.0001(10) 0.0011(10) -0.0002(11)
C01A 0.0206(13) 0.0315(14) 0.0278(14) 0.0079(11) -0.0006(11) -0.0034(11)
C01B 0.0327(15) 0.0250(13) 0.0266(14) 0.0018(11) -0.0029(11) -0.0022(11)
C01C 0.0279(14) 0.0253(13) 0.0246(13) 0.0046(10) 0.0027(11) 0.0026(11)
C01D 0.0203(13) 0.0234(12) 0.0273(14) 0.0073(10) 0.0023(10) 0.0011(10)
C01E 0.0203(13) 0.0370(14) 0.0269(14) 0.0105(12) 0.0003(11) 0.0003(11)
C01F 0.0205(13) 0.0294(13) 0.0247(13) 0.0074(11) 0.0017(10) 0.0053(11)
C01G 0.0227(13) 0.0280(13) 0.0217(13) 0.0052(10) 0.0011(10) 0.0030(10)
C01H 0.0241(13) 0.0300(13) 0.0161(12) 0.0062(10) -0.0002(10) -0.0012(11)
C01I 0.0291(14) 0.0320(14) 0.0279(14) 0.0066(11) -0.0056(11) -0.0046(11)
C01J 0.0372(16) 0.0219(13) 0.0239(13) 0.0004(10) 0.0050(11) -0.0041(11)
C01K 0.0268(14) 0.0287(13) 0.0295(14) 0.0064(11) -0.0054(11) -0.0076(11)
C01L 0.0331(15) 0.0293(13) 0.0248(14) 0.0093(11) 0.0003(11) 0.0025(11)
C01M 0.0189(13) 0.0319(14) 0.0270(14) 0.0034(11) 0.0032(11) -0.0015(11)
C01N 0.0354(15) 0.0272(13) 0.0273(14) 0.0035(11) 0.0059(12) -0.0026(12)
C01O 0.0339(15) 0.0286(14) 0.0277(14) -0.0012(11) -0.0025(12) -0.0002(12)
C01P 0.0345(16) 0.0414(16) 0.0313(16) 0.0068(13) 0.0040(12) 0.0060(13)
C01Q 0.0463(18) 0.0259(13) 0.0268(14) 0.0045(11) 0.0012(12) -0.0071(12)
C01R 0.0266(14) 0.0421(16) 0.0233(14) 0.0000(12) 0.0007(11) -0.0032(12)
C01S 0.0469(18) 0.0361(15) 0.0335(16) 0.0014(12) -0.0005(13) 0.0053(13)
C01T 0.0254(14) 0.0327(14) 0.0311(15) 0.0015(12) 0.0057(12) -0.0019(11)
C01U 0.0382(17) 0.0381(16) 0.0237(14) 0.0005(12) 0.0018(12) -0.0138(13)
C01V 0.0388(17) 0.0381(16) 0.0325(15) 0.0127(12) 0.0047(13) 0.0080(14)
C01W 0.0520(19) 0.0395(16) 0.0308(15) -0.0003(13) 0.0062(13) -0.0024(14)
C01X 0.0410(17) 0.0529(18) 0.0332(16) -0.0052(14) 0.0084(13) 0.0004(14)
C01Y 0.057(2) 0.0377(16) 0.0447(18) 0.0084(14) -0.0049(15) -0.0011(15)
C01Z 0.062(2) 0.0337(16) 0.0509(19) 0.0055(14) 0.0089(16) 0.0064(15)
C020 0.083(3) 0.050(2) 0.063(2) -0.0043(17) 0.017(2) -0.0159(18)
C021 0.094(3) 0.059(2) 0.044(2) -0.0058(17) 0.0060(19) -0.035(2)
C022 0.064(2) 0.059(2) 0.078(3) 0.0253(19) -0.013(2) -0.0225(18)

loop_
_atom_type_symbol
_atom_type_description
_atom_type_scat_dispersion_real
_atom_type_scat_dispersion_imag
_atom_type_scat_source
C C 0.0033 0.0016 'International Tables Vol C Tables 4.2.6.8 and 6.1.1.4'
H H 0.0000 0.0000 'International Tables Vol C Tables 4.2.6.8 and 6.1.1.4'
N N 0.0061 0.0033 'International Tables Vol C Tables 4.2.6.8 and 6.1.1.4'
O O 0.0106 0.0060 'International Tables Vol C Tables 4.2.6.8 and 6.1.1.4'

loop_
_geom_angle_atom_site_label_1
_geom_angle_atom_site_label_2
_geom_angle_atom_site_label_3
_geom_angle
_geom_angle_site_symmetry_1
_geom_angle_site_symmetry_3
_geom_angle_publ_flag
C014 O001 C012 114.39(18) . . ?
C01M O002 C01G 115.46(18) . . ?
C01D O005 N00O 109.43(17) . . ?
C016 O006 N00N 109.73(18) . . ?
C01V O00D C01Y 117.1(2) . . ?
C01P O00E C021 116.9(2) . . ?
C014 N00G C00X 125.23(19) . . ?
C01M N00J C019 125.17(19) . . ?
O00B N00L O00F 123.9(2) . . ?
O00B N00L C01C 118.7(2) . . ?
O00F N00L C01C 117.4(2) . . ?
O00A N00M O00H 124.2(2) . . ?
O00A N00M C018 118.9(2) . . ?
O00H N00M C018 116.9(2) . . ?
C01T N00N O006 105.84(18) . . ?
C01N N00O O005 106.20(18) . . ?
O003 C00P C00R 122.0(2) . . ?
O003 C00P C011 116.8(2) . . ?
C011 C00P C00R 121.2(2) . . ?
C01E C00Q C015 118.8(2) . . ?
C01E C00Q C01F 122.4(2) . . ?
C01F C00Q C015 118.7(2) . . ?
C00V C00R C00P 118.3(2) . . ?
C01A C00R C00P 122.9(2) . . ?
C01A C00R C00V 118.8(2) . . ?
C00W C00S C00T 122.2(2) . . ?
C00X C00S C00T 120.1(2) . . ?
C00X C00S C00W 117.7(2) . . ?
C011 C00T C00S 121.9(2) . . ?
C012 C00T C00S 120.8(2) . . ?
C012 C00T C011 117.3(2) . . ?
C01B C00U C00V 121.1(2) . . ?
C00U C00V C00R 118.9(2) . . ?
C00U C00V C012 123.1(2) . . ?
C012 C00V C00R 118.0(2) . . ?
C01J C00W C00S 121.1(2) . . ?
C00S C00X N00G 120.8(2) . . ?
C00Y C00X N00G 118.1(2) . . ?
C00Y C00X C00S 121.1(2) . . ?
C00Z C00Y C00X 120.1(2) . . ?
C00Y C00Z C01J 120.0(2) . . ?
C013 C010 C01H 122.1(2) . . ?
C01G C010 C013 117.0(2) . . ?
C01G C010 C01H 120.9(2) . . ?
C00P C011 C00T 120.9(2) . . ?
C00P C011 C016 116.6(2) . . ?
C00T C011 C016 122.3(2) . . ?
O001 C012 C00V 115.4(2) . . ?
C00T C012 O001 120.4(2) . . ?
C00T C012 C00V 124.1(2) . . ?
C010 C013 C01D 121.7(2) . . ?
C01F C013 C010 121.1(2) . . ?
C01F C013 C01D 117.0(2) . . ?
O009 C014 O001 119.9(2) . . ?
O009 C014 N00G 124.8(2) . . ?
N00G C014 O001 115.2(2) . . ?
C017 C015 C00Q 119.0(2) . . ?
C017 C015 C01G 123.6(2) . . ?
C01G C015 C00Q 117.4(2) . . ?
O006 C016 C011 117.3(2) . . ?
O006 C016 C018 107.4(2) . . ?
C018 C016 C011 134.9(2) . . ?
C01O C017 C015 120.7(2) . . ?
C016 C018 N00M 125.6(2) . . ?
C016 C018 C01T 107.2(2) . . ?
C01T C018 N00M 127.1(2) . . ?
C01H C019 N00J 121.4(2) . . ?
C01R C019 N00J 117.7(2) . . ?
C01R C019 C01H 120.9(2) . . ?
C01K C01A C00R 120.6(2) . . ?
C00U C01B C01K 120.0(2) . . ?
C01D C01C N00L 125.8(2) . . ?
C01D C01C C01N 107.2(2) . . ?
C01N C01C N00L 127.0(2) . . ?
O005 C01D C013 116.62(19) . . ?
O005 C01D C01C 107.5(2) . . ?
C01C C01D C013 135.7(2) . . ?
C01I C01E C00Q 120.3(2) . . ?
O004 C01F C00Q 121.7(2) . . ?
O004 C01F C013 117.2(2) . . ?
C013 C01F C00Q 121.1(2) . . ?
O002 C01G C015 115.3(2) . . ?
C010 C01G O002 120.2(2) . . ?
C010 C01G C015 124.5(2) . . ?
C019 C01H C010 120.3(2) . . ?
C019 C01H C01L 117.6(2) . . ?
C01L C01H C010 122.1(2) . . ?
C01E C01I C01O 120.7(2) . . ?
C00W C01J C00Z 119.9(2) . . ?
C01A C01K C01B 120.6(2) . . ?
C01Q C01L C01H 121.5(2) . . ?
O008 C01M O002 120.1(2) . . ?
O008 C01M N00J 124.8(2) . . ?
N00J C01M O002 115.1(2) . . ?
N00O C01N C01C 109.7(2) . . ?
N00O C01N C01W 119.9(2) . . ?
C01C C01N C01W 130.3(2) . . ?
C017 C01O C01I 120.4(2) . . ?
O00E C01P C01S 113.0(2) . . ?
O00I C01P O00E 123.1(3) . . ?
O00I C01P C01S 123.8(3) . . ?
C01L C01Q C01U 119.5(2) . . ?
C01U C01R C019 120.3(2) . . ?
N00N C01T C018 109.8(2) . . ?
N00N C01T C01X 119.8(2) . . ?
C018 C01T C01X 130.4(2) . . ?
C01R C01U C01Q 120.0(2) . . ?
O00D C01V C01Z 112.1(2) . . ?
O00K C01V O00D 123.0(3) . . ?
O00K C01V C01Z 124.9(3) . . ?
O00D C01Y C022 106.8(3) . . ?
O00E C021 C020 108.6(3) . . ?

loop_
_geom_bond_atom_site_label_1
_geom_bond_atom_site_label_2
_geom_bond_distance
_geom_bond_site_symmetry_2
_geom_bond_publ_flag
O001 C012 1.405(3) . ?
O001 C014 1.373(3) . ?
O002 C01G 1.409(3) . ?
O002 C01M 1.371(3) . ?
O003 C00P 1.357(3) . ?
O004 C01F 1.361(3) . ?
O005 N00O 1.426(2) . ?
O005 C01D 1.342(3) . ?
O006 N00N 1.420(2) . ?
O006 C016 1.344(3) . ?
O008 C01M 1.203(3) . ?
O009 C014 1.209(3) . ?
O00A N00M 1.222(3) . ?
O00B N00L 1.227(2) . ?
O00D C01V 1.327(3) . ?
O00D C01Y 1.448(3) . ?
O00E C01P 1.332(3) . ?
O00E C021 1.452(3) . ?
O00F N00L 1.233(3) . ?
N00G C00X 1.420(3) . ?
N00G C014 1.336(3) . ?
O00H N00M 1.230(3) . ?
O00I C01P 1.203(3) . ?
N00J C019 1.423(3) . ?
N00J C01M 1.344(3) . ?
O00K C01V 1.210(3) . ?
N00L C01C 1.430(3) . ?
N00M C018 1.429(3) . ?
N00N C01T 1.305(3) . ?
N00O C01N 1.300(3) . ?
C00P C00R 1.423(3) . ?
C00P C011 1.379(3) . ?
C00Q C015 1.424(3) . ?
C00Q C01E 1.414(3) . ?
C00Q C01F 1.422(3) . ?
C00R C00V 1.422(3) . ?
C00R C01A 1.412(3) . ?
C00S C00T 1.478(3) . ?
C00S C00W 1.397(3) . ?
C00S C00X 1.396(3) . ?
C00T C011 1.430(3) . ?
C00T C012 1.363(3) . ?
C00U C00V 1.409(3) . ?
C00U C01B 1.361(3) . ?
C00V C012 1.415(3) . ?
C00W C01J 1.382(3) . ?
C00X C00Y 1.382(3) . ?
C00Y C00Z 1.375(3) . ?
C00Z C01J 1.383(3) . ?
C010 C013 1.431(3) . ?
C010 C01G 1.364(3) . ?
C010 C01H 1.470(3) . ?
C011 C016 1.472(3) . ?
C013 C01D 1.466(3) . ?
C013 C01F 1.374(3) . ?
C015 C017 1.406(3) . ?
C015 C01G 1.419(3) . ?
C016 C018 1.351(3) . ?
C017 C01O 1.364(3) . ?
C018 C01T 1.418(3) . ?
C019 C01H 1.398(3) . ?
C019 C01R 1.386(3) . ?
C01A C01K 1.366(3) . ?
C01B C01K 1.407(3) . ?
C01C C01D 1.357(3) . ?
C01C C01N 1.420(3) . ?
C01E C01I 1.366(3) . ?
C01H C01L 1.398(3) . ?
C01I C01O 1.400(3) . ?
C01L C01Q 1.382(3) . ?
C01N C01W 1.492(3) . ?
C01P C01S 1.477(3) . ?
C01Q C01U 1.388(4) . ?
C01R C01U 1.374(3) . ?
C01T C01X 1.491(3) . ?
C01V C01Z 1.484(4) . ?
C01Y C022 1.490(4) . ?
C020 C021 1.456(4) . ?
